data_2012508
loop_
_publ_author_name
'Muga, I\~naki'
'Vitoria, Pablo'
'Guti\'errez-Zorrilla, Juan M.'
'Luque, Antonio'
'Guzm\'an-Miralles, Carmen'
'Rom\'an, Pascual'

_publ_section_title
;(\m-Oxalato-<i>O</i>^1^,<i>O</i>^2^:<i>O</i>^1'^,<i>O</i>^2'^)bis[aqua(diethylenetriamine)nickel(II)]
 bis(hexafluorophosphate) dihydrate
;
_journal_issue 2
_journal_name_full 'Acta Crystallographica Section C'
_journal_page_first m81
_journal_page_last m83
_journal_paper_doi 10.1107/S0108270101019072
_journal_volume 58
_journal_year 2002
_chemical_formula_iupac '[Ni2(C2O4)(C4H13N2)(H2O)2].2PF6.2H2O'
_chemical_formula_moiety 'C10 H30 N6 Ni2 O6 2+, 2(F6 P 1-), 2(H2 O)'
_chemical_formula_sum 'C10 H34 F12 N6 Ni2 O8 P2'
_chemical_formula_weight 773.79
_space_group_IT_number 15
_symmetry_cell_setting monoclinic
_symmetry_space_group_name_Hall '-C 2yc'
_symmetry_space_group_name_H-M 'C 1 2/c 1'
_audit_creation_method 'WinGX routine CIF_UPDATE'
_cell_angle_alpha 90
_cell_angle_beta 98.860(10)
_cell_angle_gamma 90
_cell_formula_units_Z 4
_cell_length_a 22.994(3)
_cell_length_b 7.1850(10)
_cell_length_c 16.806(3)
_cell_measurement_reflns_used 25
_cell_measurement_temperature 293(2)
_cell_measurement_theta_max 12.1
_cell_measurement_theta_min 7.81
_cell_volume 2743.4(7)
_computing_cell_refinement 'CAD4 Express (Enraf Nonius, 1994)'
_computing_data_collection 'CAD4 Express (Enraf Nonius, 1994)'
_computing_data_reduction 'XCAD4 (Harms & Wocadlo, 1995)'
_computing_molecular_graphics
;
Ortep-3 for Windows (Farrugia, 1997); PLATON (Spek, 1990)
;
_computing_publication_material 'WinGX publication routines (Farrugia, 1999)'
_computing_structure_refinement 'SHELXL-97 (Sheldrick, 1997)'
_computing_structure_solution 'DIRDIF96 (Beurskens et al., 1996)'
_diffrn_measured_fraction_theta_full .992
_diffrn_measured_fraction_theta_max .992
_diffrn_measurement_device_type 'Enraf Nonius CAD4'
_diffrn_measurement_method '\w/2\q scans'
_diffrn_radiation_source 'x-ray tube'
_diffrn_radiation_type MoK\a
_diffrn_radiation_wavelength .71073
_diffrn_reflns_av_R_equivalents .0218
_diffrn_reflns_av_sigmaI/netI .0170
_diffrn_reflns_limit_h_max 32
_diffrn_reflns_limit_h_min -32
_diffrn_reflns_limit_k_max 10
_diffrn_reflns_limit_k_min 0
_diffrn_reflns_limit_l_max 23
_diffrn_reflns_limit_l_min 0
_diffrn_reflns_number 4099
_diffrn_reflns_theta_full 30.03
_diffrn_reflns_theta_max 30.03
_diffrn_reflns_theta_min 1.79
_diffrn_standards_decay_% 0
_diffrn_standards_interval_count 98
_diffrn_standards_interval_time 60
_diffrn_standards_number 2
_exptl_absorpt_coefficient_mu 1.617
_exptl_absorpt_correction_T_max .799
_exptl_absorpt_correction_T_min .605
_exptl_absorpt_correction_type psi-scan
_exptl_absorpt_process_details '(North et al., 1968)'
_exptl_crystal_colour Blue
_exptl_crystal_density_diffrn 1.873
_exptl_crystal_density_meas 1.860(10)
_exptl_crystal_density_method flotation
_exptl_crystal_description Prism
_exptl_crystal_F_000 1576
_exptl_crystal_size_max .3
_exptl_crystal_size_mid .3
_exptl_crystal_size_min .2
_refine_diff_density_max 1.335
_refine_diff_density_min -1.395
_refine_ls_extinction_method none
_refine_ls_goodness_of_fit_ref 1.075
_refine_ls_hydrogen_treatment mixed
_refine_ls_matrix_type full
_refine_ls_number_parameters 193
_refine_ls_number_reflns 3969
_refine_ls_number_restraints 38
_refine_ls_restrained_S_all 1.072
_refine_ls_R_factor_all .0716
_refine_ls_R_factor_gt .0610
_refine_ls_shift/su_max .001
_refine_ls_shift/su_mean .001
_refine_ls_structure_factor_coef Fsqd
_refine_ls_weighting_details 'calc w=1/[\s^2^(Fo^2^)+(0.1249P)^2^+5.9096P] where P=(Fo^2^+2Fc^2^)/3'
_refine_ls_weighting_scheme calc
_refine_ls_wR_factor_ref .1905
_reflns_number_gt 3370
_reflns_number_total 3969
_reflns_threshold_expression I>2\s(I)
_cod_data_source_file ln1124.cif
_cod_data_source_block I
_cod_original_sg_symbol_H-M 'C 2/c'
_cod_database_code 2012508
_cod_database_fobs_code 2012508

loop_
_symmetry_equiv_pos_as_xyz
'x, y, z'
'-x, y, -z+1/2'
'x+1/2, y+1/2, z'
'-x+1/2, y+1/2, -z+1/2'
'-x, -y, -z'
'x, -y, z-1/2'
'-x+1/2, -y+1/2, -z'
'x+1/2, -y+1/2, z-1/2'

loop_
_atom_site_label
_atom_site_fract_x
_atom_site_fract_y
_atom_site_fract_z
_atom_site_U_iso_or_equiv
_atom_site_adp_type
_atom_site_calc_flag
_atom_site_refinement_flags
_atom_site_occupancy
_atom_site_disorder_assembly
_atom_site_disorder_group
_atom_site_type_symbol
Ni1 .179352(16) .02743(6) .39461(2) .02721(16) Uani d . 1 A . Ni
C1 .24313(13) .3334(4) .47094(18) .0284(5) Uani d . 1 . . C
O1 .21024(10) .3027(3) .40594(14) .0339(5) Uani d . 1 . . O
O2 .23426(12) .0133(3) .50730(16) .0378(6) Uani d . 1 . . O
O3w .25067(13) -.0329(4) .3343(2) .0480(7) Uani d . 1 . . O
H31w .2816(18) .024(3) .3488(9) .072 Uiso d . 1 . . H
H32w .2607(6) -.144(6) .3308(3) .072 Uiso d . 1 . . H
N1 .12576(14) .1058(5) .28923(17) .0406(7) Uani d DU 1 . . N
H11A .1464 .1675 .2563 .049 Uiso calc PR .692(14) A 1 H
H12A .1086 .0060 .2631 .049 Uiso calc PR .692(14) A 1 H
H11B .1368 .2190 .2741 .049 Uiso calc PR .308(14) A 2 H
H12B .1302 .0246 .2499 .049 Uiso calc PR .308(14) A 2 H
C3 .0565(2) .1434(9) .3844(3) .0612(12) Uani d DU 1 . . C
H31A .0304 .0431 .3635 .073 Uiso calc PR .692(14) A 1 H
H32A .0337 .2339 .4094 .073 Uiso calc PR .692(14) A 1 H
H31B .0536 .2764 .3929 .073 Uiso calc PR .308(14) A 2 H
H32B .0195 .0879 .3926 .073 Uiso calc PR .308(14) A 2 H
C2A .0803(3) .2316(10) .3181(4) .0486(17) Uani d PDU .692(14) A 1 C
H21A .0983 .3496 .3359 .058 Uiso calc PR .692(14) A 1 H
H22A .0487 .2560 .2741 .058 Uiso calc PR .692(14) A 1 H
C2B .0647(5) .111(2) .2998(7) .050(4) Uani d PDU .308(14) A 2 C
H21B .0462 -.0057 .2816 .060 Uiso calc PR .308(14) A 2 H
H22B .0450 .2095 .2664 .060 Uiso calc PR .308(14) A 2 H
N4 .10349(13) .0688(5) .44557(19) .0363(6) Uani d . 1 A . N
H4 .1115 .1538 .4859 .044 Uiso calc R 1 . . H
C5 .0891(2) -.1113(7) .4811(3) .0569(11) Uani d . 1 . . C
H51 .0482 -.1110 .4889 .068 Uiso calc R 1 A . H
H52 .1133 -.1272 .5332 .068 Uiso calc R 1 . . H
C6 .0996(2) -.2703(7) .4270(3) .0542(10) Uani d . 1 A . C
H61 .0973 -.3873 .4552 .065 Uiso calc R 1 . . H
H62 .0697 -.2707 .3796 .065 Uiso calc R 1 . . H
N7 .15821(13) -.2510(4) .40288(19) .0375(6) Uani d . 1 . . N
H71 .1584 -.3067 .3550 .045 Uiso calc R 1 A . H
H72 .1853 -.3074 .4394 .045 Uiso calc R 1 . . H
O4w .2765(2) -.3876(5) .3242(2) .0708(12) Uani d . 1 . . O
H41w .2699(5) -.442(4) .288(3) .106 Uiso d . 1 . . H
H42w .2675(7) -.439(4) .360(3) .106 Uiso d . 1 . . H
P1 .41065(5) .12878(17) .35642(6) .0451(3) Uani d . 1 . . P
F1 .3949(4) -.0843(7) .3557(4) .145(2) Uani d . 1 . . F
F2 .4610(3) .1057(15) .3104(5) .212(5) Uani d . 1 . . F
F3 .4523(2) .1217(10) .4397(3) .1198(19) Uani d . 1 . . F
F4 .35914(17) .1510(9) .4085(3) .122(2) Uani d . 1 . . F
F5 .3672(3) .1400(12) .2780(3) .159(3) Uani d . 1 . . F
F6 .4245(3) .3421(7) .3635(4) .148(3) Uani d . 1 . . F

loop_
_atom_site_aniso_label
_atom_site_aniso_U_11
_atom_site_aniso_U_22
_atom_site_aniso_U_33
_atom_site_aniso_U_12
_atom_site_aniso_U_13
_atom_site_aniso_U_23
Ni1 .0270(2) .0256(2) .0274(2) -.00334(13) -.00091(15) -.00169(13)
C1 .0291(12) .0238(13) .0302(13) -.0018(10) -.0027(10) .0039(10)
O1 .0398(11) .0273(10) .0301(10) -.0056(9) -.0085(8) .0033(8)
O2 .0420(13) .0269(11) .0385(12) -.0073(9) -.0129(10) .0057(9)
O3w .0400(14) .0455(16) .0618(18) -.0048(11) .0182(13) -.0078(13)
N1 .0431(15) .0468(18) .0287(12) -.0047(13) -.0044(11) .0007(12)
C3 .045(2) .081(3) .057(2) .022(2) .0038(17) .002(2)
C2A .037(3) .051(4) .055(3) .004(2) -.003(2) .011(3)
C2B .035(5) .063(10) .046(5) .001(6) -.014(4) .011(6)
N4 .0388(14) .0351(14) .0358(13) -.0009(11) .0079(11) -.0037(11)
C5 .064(3) .052(3) .061(3) -.009(2) .029(2) .003(2)
C6 .058(2) .045(2) .062(3) -.0160(18) .015(2) .0014(19)
N7 .0402(14) .0285(13) .0427(15) -.0037(11) .0025(11) -.0035(11)
O4w .110(3) .054(2) .0584(19) .023(2) .045(2) .0160(16)
P1 .0437(5) .0528(6) .0388(5) -.0075(4) .0066(4) -.0010(4)
F1 .222(7) .060(3) .160(5) -.029(4) .055(5) -.019(3)
F2 .141(5) .338(11) .187(7) -.107(6) .124(5) -.148(7)
F3 .082(3) .179(6) .086(3) -.009(3) -.027(2) .007(3)
F4 .070(2) .187(6) .117(3) -.038(3) .037(2) -.083(4)
F5 .135(4) .262(9) .062(2) -.056(5) -.042(3) .038(4)
F6 .210(6) .066(3) .160(6) -.047(4) .001(5) .011(3)

loop_
_atom_type_symbol
_atom_type_description
_atom_type_scat_dispersion_real
_atom_type_scat_dispersion_imag
_atom_type_scat_source
C C .0033 .0016 'International Tables Vol C Tables 4.2.6.8 and 6.1.1.4'
H H 0 0 'International Tables Vol C Tables 4.2.6.8 and 6.1.1.4'
F F .0171 .0103 'International Tables Vol C Tables 4.2.6.8 and 6.1.1.4'
N N .0061 .0033 'International Tables Vol C Tables 4.2.6.8 and 6.1.1.4'
Ni Ni .3393 1.1124 'International Tables Vol C Tables 4.2.6.8 and 6.1.1.4'
O O .0106 .006 'International Tables Vol C Tables 4.2.6.8 and 6.1.1.4'
P P .1023 .0942 'International Tables Vol C Tables 4.2.6.8 and 6.1.1.4'

loop_
_geom_angle_atom_site_label_1
_geom_angle_atom_site_label_2
_geom_angle_atom_site_label_3
_geom_angle_site_symmetry_1
_geom_angle_site_symmetry_3
_geom_angle
_geom_angle_publ_flag
N7 Ni1 N1 . . 101.84(13) yes
N7 Ni1 N4 . . 83.67(13) yes
N1 Ni1 N4 . . 83.52(13) yes
N7 Ni1 O1 . . 169.86(11) yes
N1 Ni1 O1 . . 88.27(11) yes
N4 Ni1 O1 . . 96.98(11) yes
N7 Ni1 O3w . . 92.40(12) yes
N1 Ni1 O3w . . 92.81(14) yes
N4 Ni1 O3w . . 173.94(12) yes
O1 Ni1 O3w . . 87.70(11) yes
N7 Ni1 O2 . . 90.42(11) yes
N1 Ni1 O2 . . 166.94(12) yes
N4 Ni1 O2 . . 93.51(12) yes
O1 Ni1 O2 . . 79.45(9) yes
O3w Ni1 O2 . . 91.13(13) yes
O1 C1 O2 . 7_556 125.5(3) yes
O1 C1 C1 . 7_556 116.9(3) yes
O2 C1 C1 7_556 7_556 117.6(3) yes
C1 O1 Ni1 . . 113.35(19) yes
C1 O2 Ni1 7_556 . 112.63(19) yes
Ni1 O3w H31w . . 117.2(18) no
Ni1 O3w H32w . . 118.5(12) no
H31w O3w H32w . . 105(2) no
C2B N1 Ni1 . . 111.3(5) no
C2A N1 Ni1 . . 103.7(3) no
C2A N1 H11A . . 111.0 no
Ni1 N1 H11A . . 111.0 no
C2A N1 H12A . . 111.0 no
Ni1 N1 H12A . . 111.0 no
H11A N1 H12A . . 109.0 no
C2B N1 H11B . . 109.4 no
Ni1 N1 H11B . . 109.4 no
C2B N1 H12B . . 109.4 no
Ni1 N1 H12B . . 109.4 no
H11B N1 H12B . . 108.0 no
C2A C3 N4 . . 111.8(4) no
N4 C3 C2B . . 115.2(6) no
C2A C3 H31A . . 109.3 no
N4 C3 H31A . . 109.3 no
C2A C3 H32A . . 109.3 no
N4 C3 H32A . . 109.3 no
H31A C3 H32A . . 107.9 no
N4 C3 H31B . . 108.5 no
C2B C3 H31B . . 108.5 no
N4 C3 H32B . . 108.5 no
C2B C3 H32B . . 108.5 no
H31B C3 H32B . . 107.5 no
C3 C2A N1 . . 110.0(5) no
C3 C2A H21A . . 109.7 no
N1 C2A H21A . . 109.7 no
C3 C2A H22A . . 109.7 no
N1 C2A H22A . . 109.7 no
H21A C2A H22A . . 108.2 no
N1 C2B C3 . . 113.1(8) no
N1 C2B H21B . . 109.0 no
C3 C2B H21B . . 109.0 no
N1 C2B H22B . . 109.0 no
C3 C2B H22B . . 109.0 no
H21B C2B H22B . . 107.8 no
C3 N4 C5 . . 114.4(4) no
C3 N4 Ni1 . . 109.6(3) no
C5 N4 Ni1 . . 107.1(3) no
C3 N4 H4 . . 108.5 no
C5 N4 H4 . . 108.5 no
Ni1 N4 H4 . . 108.5 no
N4 C5 C6 . . 110.7(3) no
N4 C5 H51 . . 109.5 no
C6 C5 H51 . . 109.5 no
N4 C5 H52 . . 109.5 no
C6 C5 H52 . . 109.5 no
H51 C5 H52 . . 108.1 no
N7 C6 C5 . . 109.5(3) no
N7 C6 H61 . . 109.8 no
C5 C6 H61 . . 109.8 no
N7 C6 H62 . . 109.8 no
C5 C6 H62 . . 109.8 no
H61 C6 H62 . . 108.2 no
C6 N7 Ni1 . . 110.1(3) no
C6 N7 H71 . . 109.6 no
Ni1 N7 H71 . . 109.6 no
C6 N7 H72 . . 109.6 no
Ni1 N7 H72 . . 109.6 no
H71 N7 H72 . . 108.1 no
H41w O4w H42w . . 111(4) no
F2 P1 F5 . . 90.9(4) no
F2 P1 F6 . . 89.0(5) no
F5 P1 F6 . . 96.5(4) no
F2 P1 F3 . . 92.5(4) no
F5 P1 F3 . . 176.6(4) no
F6 P1 F3 . . 82.8(3) no
F2 P1 F1 . . 94.7(5) no
F5 P1 F1 . . 85.7(4) no
F6 P1 F1 . . 175.6(4) no
F3 P1 F1 . . 94.8(4) no
F2 P1 F4 . . 177.6(5) no
F5 P1 F4 . . 91.5(3) no
F6 P1 F4 . . 91.2(4) no
F3 P1 F4 . . 85.2(3) no
F1 P1 F4 . . 85.0(3) no

loop_
_geom_bond_atom_site_label_1
_geom_bond_atom_site_label_2
_geom_bond_site_symmetry_2
_geom_bond_distance
_geom_bond_publ_flag
Ni1 N7 . 2.068(3) yes
Ni1 N1 . 2.074(3) yes
Ni1 N4 . 2.080(3) yes
Ni1 O1 . 2.100(2) yes
Ni1 O3w . 2.102(3) yes
Ni1 O2 . 2.111(2) yes
C1 O1 . 1.249(3) no
C1 O2 7_556 1.249(4) no
C1 C1 7_556 1.547(6) no
O2 C1 7_556 1.249(4) no
O3w H31w . .82(4) no
O3w H32w . .83(4) no
N1 C2B . 1.442(11) no
N1 C2A . 1.517(7) no
N1 H11A . .9000 no
N1 H12A . .9000 no
N1 H11B . .9000 no
N1 H12B . .9000 no
C3 C2A . 1.460(8) no
C3 N4 . 1.472(5) no
C3 C2B . 1.481(13) no
C3 H31A . .9700 no
C3 H32A . .9700 no
C3 H31B . .9700 no
C3 H32B . .9700 no
C2A H21A . .9700 no
C2A H22A . .9700 no
C2B H21B . .9700 no
C2B H22B . .9700 no
N4 C5 . 1.483(6) no
N4 H4 . .9100 no
C5 C6 . 1.502(7) no
C5 H51 . .9700 no
C5 H52 . .9700 no
C6 N7 . 1.472(5) no
C6 H61 . .9700 no
C6 H62 . .9700 no
N7 H71 . .9000 no
N7 H72 . .9000 no
O4w H41w . .72(4) no
O4w H42w . .76(4) no
P1 F2 . 1.498(5) no
P1 F5 . 1.528(4) no
P1 F6 . 1.567(5) no
P1 F3 . 1.570(4) no
P1 F1 . 1.573(5) no
P1 F4 . 1.586(4) no

loop_
_geom_hbond_atom_site_label_D
_geom_hbond_atom_site_label_H
_geom_hbond_atom_site_label_A
_geom_hbond_site_symmetry_A
_geom_hbond_distance_DH
_geom_hbond_distance_HA
_geom_hbond_distance_DA
_geom_hbond_angle_DHA
_geom_hbond_publ_flag
O3w H32w O4w . .84(4) 1.79(4) 2.628(5) 175.5(18) yes
O4w H41w O3w 4_545 .72(4) 2.14(5) 2.840(5) 165(4) yes
O3w H31w F4 . .82(4) 2.11(3) 2.926(6) 168.9(17) yes
O4w H42w O1 1_545 .76(4) 2.47(3) 3.131(5) 147(4) yes
O4w H42w O2 7_546 .76(4) 2.30(5) 3.019(4) 158(3) yes
N1 H11A O4w 4_555 .9000 2.42 3.163(5) 139.9 yes
N1 H12A F6 4_545 .9000 2.45 3.256(7) 149.5 yes
N1 H12B F6 4_545 .9000 2.49 3.256(7) 143.4 yes
N4 H4 F4 7_556 .9100 2.28 3.187(7) 173.6 yes
N7 H71 F5 4_545 .9000 2.25 3.106(6) 157.8 yes
N7 H72 O2 7_546 .9000 2.43 3.285(4) 158.9 yes

loop_
_geom_torsion_atom_site_label_1
_geom_torsion_atom_site_label_2
_geom_torsion_atom_site_label_3
_geom_torsion_atom_site_label_4
_geom_torsion_site_symmetry_1
_geom_torsion_site_symmetry_4
_geom_torsion
_geom_torsion_publ_flag
O2 C1 O1 Ni1 7_556 . -178.0(3) no
C1 C1 O1 Ni1 7_556 . 2.0(4) no
N7 Ni1 O1 C1 . . -3.1(8) no
N1 Ni1 O1 C1 . . 173.2(2) no
N4 Ni1 O1 C1 . . 90.0(2) no
O3w Ni1 O1 C1 . . -93.9(2) no
O2 Ni1 O1 C1 . . -2.3(2) no
N7 Ni1 O2 C1 . 7_556 -177.9(3) no
N1 Ni1 O2 C1 . 7_556 -17.9(7) no
N4 Ni1 O2 C1 . 7_556 -94.2(3) no
O1 Ni1 O2 C1 . 7_556 2.2(2) no
O3w Ni1 O2 C1 . 7_556 89.7(3) no
N7 Ni1 N1 C2B . . 70.8(8) no
N4 Ni1 N1 C2B . . -11.3(8) no
O1 Ni1 N1 C2B . . -108.6(8) no
O3w Ni1 N1 C2B . . 163.8(8) no
O2 Ni1 N1 C2B . . -88.8(9) no
N7 Ni1 N1 C2A . . 110.0(3) no
N4 Ni1 N1 C2A . . 27.9(3) no
O1 Ni1 N1 C2A . . -69.3(3) no
O3w Ni1 N1 C2A . . -156.9(3) no
O2 Ni1 N1 C2A . . -49.5(7) no
N4 C3 C2A N1 . . 47.6(7) no
C2B C3 C2A N1 . . -55.9(8) no
C2B N1 C2A C3 . . 59.0(8) no
Ni1 N1 C2A C3 . . -48.2(5) no
C2A N1 C2B C3 . . -59.6(9) no
Ni1 N1 C2B C3 . . 25.4(13) no
C2A C3 C2B N1 . . 62.9(9) no
N4 C3 C2B N1 . . -31.0(14) no
C2A C3 N4 C5 . . -141.9(5) no
C2B C3 N4 C5 . . -100.0(9) no
C2A C3 N4 Ni1 . . -21.6(6) no
C2B C3 N4 Ni1 . . 20.3(9) no
N7 Ni1 N4 C3 . . -107.5(3) no
N1 Ni1 N4 C3 . . -4.8(3) no
O1 Ni1 N4 C3 . . 82.7(3) no
O2 Ni1 N4 C3 . . 162.5(3) no
N7 Ni1 N4 C5 . . 17.2(3) no
N1 Ni1 N4 C5 . . 119.9(3) no
O1 Ni1 N4 C5 . . -152.6(3) no
O2 Ni1 N4 C5 . . -72.8(3) no
C3 N4 C5 C6 . . 81.8(5) no
Ni1 N4 C5 C6 . . -40.0(4) no
N4 C5 C6 N7 . . 48.7(5) no
C5 C6 N7 Ni1 . . -32.2(4) no
N1 Ni1 N7 C6 . . -73.7(3) no
N4 Ni1 N7 C6 . . 8.3(3) no
O1 Ni1 N7 C6 . . 102.6(7) no
O3w Ni1 N7 C6 . . -167.1(3) no
O2 Ni1 N7 C6 . . 101.8(3) no
